data_7038129
loop_
_publ_author_name
'Batke, S.'
'Kothe, T.'
'Haas, M.'
'Wadepohl, H.'
'Ballmann, J.'

_publ_section_title
;
 Diamidophosphines with six-membered chelates and their coordination
 chemistry with group 4 metals: development of a
 trimethylene-methane-tethered [PN2]-type &quot;molecular claw&quot;.
;
_journal_issue 8
_journal_name_full 'Dalton transactions (Cambridge, England : 2003)'
_journal_page_first 3528
_journal_page_last 3540
_journal_paper_doi 10.1039/c5dt04911c
_journal_volume 45
_journal_year 2016
_chemical_formula_moiety 'C38 H49 N2 P Zr'
_chemical_formula_sum 'C38 H49 N2 P Zr'
_chemical_formula_weight 655.98
_chemical_properties_physical 'air-sensitive, moisture-sensitive'
_space_group_crystal_system orthorhombic
_space_group_IT_number 61
_space_group_name_Hall '-P 2ac 2ab'
_space_group_name_H-M_alt 'P b c a'
_symmetry_cell_setting orthorhombic
_symmetry_Int_Tables_number 61
_symmetry_space_group_name_Hall '-P 2ac 2ab'
_symmetry_space_group_name_H-M 'P b c a'
_atom_sites_solution_hydrogens geom
_atom_sites_solution_primary iterative
_atom_sites_solution_secondary difmap
_audit_block_code ba_tk1
_audit_creation_date
;
'Mon Jan 19 15:06:46 2015'
;
_audit_creation_method
;
Olex2 1.2
(compiled 2015.01.12 svn.r3133 for OlexSys, GUI svn.r4987)
;
_audit_update_record
;
2015-12-07 deposited with the CCDC.
2016-01-14 downloaded from the CCDC.
;
_cell_angle_alpha 90
_cell_angle_beta 90
_cell_angle_gamma 90
_cell_formula_units_Z 8
_cell_length_a 16.53716(5)
_cell_length_b 19.78721(7)
_cell_length_c 20.54069(9)
_cell_measurement_reflns_used 104222
_cell_measurement_temperature 120(1)
_cell_measurement_theta_max 70.6880
_cell_measurement_theta_min 4.0810
_cell_volume 6721.41(4)
_computing_cell_refinement
;
CrysAlisPro, Agilent Technologies,
Version 1.171.37.35g (release 09-12-2014 CrysAlis171 .NET)
(compiled Dec  9 2014,15:38:47)
;
_computing_data_collection
;
CrysAlisPro, Agilent Technologies,
Version 1.171.37.35g (release 09-12-2014 CrysAlis171 .NET)
(compiled Dec  9 2014,15:38:47)
;
_computing_data_reduction
;
CrysAlisPro, Agilent Technologies,
Version 1.171.37.35g (release 09-12-2014 CrysAlis171 .NET)
(compiled Dec  9 2014,15:38:47)
;
_computing_molecular_graphics 'Olex2 (Dolomanov et al., 2009)'
_computing_publication_material 'encif (Wadepohl, 2009-14); encifer 1.5 (CCDC, 2014)'
_computing_structure_refinement 'ShelXL (Sheldrick, 2008)'
_computing_structure_solution 'SUPERFLIP (Palatinus, 2007-2009)'
_diffrn_ambient_environment 'perfluoro polyether oil / N~2~'
_diffrn_ambient_temperature 120(1)
_diffrn_detector 'CCD plate'
_diffrn_detector_area_resol_mean 7.9621
_diffrn_detector_type Eos
_diffrn_measured_fraction_theta_full 1.000
_diffrn_measured_fraction_theta_max 0.999
_diffrn_measurement_details
;
  1 omega  -68.00   15.00   1.0000    2.0000
omega____ theta____ kappa____ phi______ frames
    -        0.0000  -57.0000   60.0000 83

  2 omega   12.00   68.00   1.0000    2.0000
omega____ theta____ kappa____ phi______ frames
    -        0.0000   57.0000  120.0000 56

  3 omega  -21.00    7.00   1.0000    2.0000
omega____ theta____ kappa____ phi______ frames
    -        0.0000   57.0000  120.0000 28

  4 omega  -29.00   37.00   1.0000    2.0000
omega____ theta____ kappa____ phi______ frames
    -        0.0000   77.0000    0.0000 66

  5 omega  -69.00   10.00   1.0000    2.0000
omega____ theta____ kappa____ phi______ frames
    -        0.0000  -57.0000  -30.0000 79

  6 omega  -61.00   24.00   1.0000    2.0000
omega____ theta____ kappa____ phi______ frames
    -        0.0000  -38.0000 -180.0000 85

  7 omega    2.00   83.00   1.0000    4.0000
omega____ theta____ kappa____ phi______ frames
    -       54.0000  -99.0000   90.0000 81

  8 omega   24.00  116.00   1.0000    4.0000
omega____ theta____ kappa____ phi______ frames
    -       54.0000   77.0000  -30.0000 92

  9 omega   24.00   56.00   1.0000    4.0000
omega____ theta____ kappa____ phi______ frames
    -       54.0000   77.0000   90.0000 32

 10 omega  -12.00   74.00   1.0000    4.0000
omega____ theta____ kappa____ phi______ frames
    -       54.0000  -57.0000  -60.0000 86

 11 omega   55.00  121.00   1.0000    4.0000
omega____ theta____ kappa____ phi______ frames
    -       54.0000   77.0000   30.0000 66

 12 omega   75.00  122.00   1.0000    4.0000
omega____ theta____ kappa____ phi______ frames
    -       54.0000   77.0000   90.0000 47

 13 omega    9.00   69.00   1.0000    4.0000
omega____ theta____ kappa____ phi______ frames
    -       54.0000  -57.0000   90.0000 60

 14 omega   24.00   50.00   1.0000    4.0000
omega____ theta____ kappa____ phi______ frames
    -       54.0000   77.0000    0.0000 26

 15 omega   24.00  123.00   1.0000    4.0000
omega____ theta____ kappa____ phi______ frames
    -       54.0000   77.0000  -90.0000 99

 16 omega   24.00  121.00   1.0000    4.0000
omega____ theta____ kappa____ phi______ frames
    -       54.0000   77.0000 -180.0000 97

 17 omega   23.00   48.00   1.0000    4.0000
omega____ theta____ kappa____ phi______ frames
    -       54.0000   78.0000  -74.6559 25

 18 omega   24.00   62.00   1.0000    4.0000
omega____ theta____ kappa____ phi______ frames
    -       54.0000   77.0000 -120.0000 38

 19 omega  -16.00   84.00   1.0000    4.0000
omega____ theta____ kappa____ phi______ frames
    -       54.0000  -77.0000 -150.0000 100

 20 omega   24.00   50.00   1.0000    4.0000
omega____ theta____ kappa____ phi______ frames
    -       54.0000   77.0000   60.0000 26

 21 omega   59.00  109.00   1.0000    4.0000
omega____ theta____ kappa____ phi______ frames
    -       54.0000   77.0000  150.0000 50

 22 omega   25.00   54.00   1.0000    4.0000
omega____ theta____ kappa____ phi______ frames
    -       54.0000   77.0000  150.0000 29

 23 omega   79.00  120.00   1.0000    4.0000
omega____ theta____ kappa____ phi______ frames
    -       54.0000   77.0000 -150.0000 41

 24 omega   24.00   52.00   1.0000    4.0000
omega____ theta____ kappa____ phi______ frames
    -       54.0000   77.0000   30.0000 28

 25 omega   24.00   50.00   1.0000    4.0000
omega____ theta____ kappa____ phi______ frames
    -       54.0000   77.0000 -150.0000 26

 26 omega   24.00   58.00   1.0000    4.0000
omega____ theta____ kappa____ phi______ frames
    -       54.0000   77.0000  120.0000 34

 27 omega   73.00  123.00   1.0000    4.0000
omega____ theta____ kappa____ phi______ frames
    -       54.0000   77.0000   60.0000 50

 28 omega   82.00  115.00   1.0000   12.0000
omega____ theta____ kappa____ phi______ frames
    -      108.0000   38.0000  -90.0000 33

 29 omega  118.00  178.00   1.0000   12.0000
omega____ theta____ kappa____ phi______ frames
    -      108.0000   77.0000  120.0000 60

 30 omega   44.00  102.00   1.0000   12.0000
omega____ theta____ kappa____ phi______ frames
    -      108.0000 -111.0000 -180.0000 58

 31 omega   78.00  104.00   1.0000   12.0000
omega____ theta____ kappa____ phi______ frames
    -      108.0000   77.0000    0.0000 26

 32 omega   39.00  103.00   1.0000   12.0000
omega____ theta____ kappa____ phi______ frames
    -      108.0000  -50.0000 -120.0000 64

 33 omega   81.00  106.00   1.0000   12.0000
omega____ theta____ kappa____ phi______ frames
    -      108.0000   71.0000   22.9812 25

 34 omega   78.00  104.00   1.0000   12.0000
omega____ theta____ kappa____ phi______ frames
    -      108.0000   77.0000 -114.9018 26

 35 omega   38.00  103.00   1.0000   12.0000
omega____ theta____ kappa____ phi______ frames
    -      108.0000  -50.0000   30.0000 65

 36 omega   82.00  174.00   1.0000   12.0000
omega____ theta____ kappa____ phi______ frames
    -      108.0000   38.0000 -120.0000 92

 37 omega  110.00  152.00   1.0000   12.0000
omega____ theta____ kappa____ phi______ frames
    -      108.0000   75.0000   65.5822 42

 38 omega   78.00  104.00   1.0000   12.0000
omega____ theta____ kappa____ phi______ frames
    -      108.0000   77.0000  -30.0000 26

 39 omega   49.00  114.00   1.0000   12.0000
omega____ theta____ kappa____ phi______ frames
    -      108.0000 -111.0000   60.0000 65

 40 omega   79.00  109.00   1.0000   12.0000
omega____ theta____ kappa____ phi______ frames
    -      108.0000   75.0000   65.5822 30

 41 omega   79.00  105.00   1.0000   12.0000
omega____ theta____ kappa____ phi______ frames
    -      108.0000   75.0000   55.5534 26

 42 omega   83.00  177.00   1.0000   12.0000
omega____ theta____ kappa____ phi______ frames
    -      108.0000   40.0000 -160.4271 94

 43 omega  109.00  162.00   1.0000   12.0000
omega____ theta____ kappa____ phi______ frames
    -      108.0000   77.0000   90.0000 53

 44 omega   78.00  103.00   1.0000   12.0000
omega____ theta____ kappa____ phi______ frames
    -      108.0000   77.0000   90.0000 25

 45 omega  118.00  178.00   1.0000   12.0000
omega____ theta____ kappa____ phi______ frames
    -      108.0000   77.0000  -60.0000 60

 46 omega   78.00  103.00   1.0000   12.0000
omega____ theta____ kappa____ phi______ frames
    -      108.0000   77.0000  -60.0000 25

 47 omega   81.00  106.00   1.0000   12.0000
omega____ theta____ kappa____ phi______ frames
    -      108.0000   72.0000  172.0864 25

 48 omega   80.00  166.00   1.0000   12.0000
omega____ theta____ kappa____ phi______ frames
    -      108.0000   74.0000 -102.8439 86

 49 omega   83.00  120.00   1.0000   12.0000
omega____ theta____ kappa____ phi______ frames
    -      108.0000   35.0000  148.3004 37

 50 omega  109.00  177.00   1.0000   12.0000
omega____ theta____ kappa____ phi______ frames
    -      108.0000   77.0000  -30.0000 68

 51 omega   78.00  116.00   1.0000   12.0000
omega____ theta____ kappa____ phi______ frames
    -      108.0000   77.0000  -90.0000 38

 52 omega   78.00  175.00   1.0000   12.0000
omega____ theta____ kappa____ phi______ frames
    -      108.0000   77.0000   30.0000 97

 53 omega   41.00  146.00   1.0000   12.0000
omega____ theta____ kappa____ phi______ frames
    -      108.0000  -92.0000 -120.0000 105

 54 omega   78.00  177.00   1.0000   12.0000
omega____ theta____ kappa____ phi______ frames
    -      108.0000   77.0000  150.0000 99

 55 omega   78.00  103.00   1.0000   12.0000
omega____ theta____ kappa____ phi______ frames
    -      108.0000   77.0000 -120.0000 25

 56 omega   85.00  170.00   1.0000   12.0000
omega____ theta____ kappa____ phi______ frames
    -      108.0000   64.0000    0.0000 85

 57 omega   85.00  111.00   1.0000   12.0000
omega____ theta____ kappa____ phi______ frames
    -      108.0000   64.0000  150.0000 26

 58 omega   78.00  104.00   1.0000   12.0000
omega____ theta____ kappa____ phi______ frames
    -      108.0000   77.0000  120.0000 26

 59 omega   78.00  104.00   1.0000   12.0000
omega____ theta____ kappa____ phi______ frames
    -      108.0000   77.0000   47.3454 26

 60 omega   85.00  110.00   1.0000   12.0000
omega____ theta____ kappa____ phi______ frames
    -      108.0000   64.0000  120.0000 25

 61 omega   85.00  111.00   1.0000   12.0000
omega____ theta____ kappa____ phi______ frames
    -      108.0000   64.0000  -30.0000 26

 62 omega   82.00  150.00   1.0000   12.0000
omega____ theta____ kappa____ phi______ frames
    -      108.0000   38.0000  120.0000 68

 63 omega   78.00  103.00   1.0000   12.0000
omega____ theta____ kappa____ phi______ frames
    -      108.0000   77.0000 -150.0000 25

 64 omega  141.00  167.00   1.0000   12.0000
omega____ theta____ kappa____ phi______ frames
    -      108.0000   77.0000 -180.0000 26

 65 omega   78.00  103.00   1.0000   12.0000
omega____ theta____ kappa____ phi______ frames
    -      108.0000   77.0000 -180.0000 25

 66 omega   56.00  115.00   1.0000   12.0000
omega____ theta____ kappa____ phi______ frames
    -      108.0000 -111.0000 -120.0000 59

 67 omega   67.00   97.00   1.0000   12.0000
omega____ theta____ kappa____ phi______ frames
    -      108.0000 -111.0000  120.0000 30

 68 omega   78.00  162.00   1.0000   12.0000
omega____ theta____ kappa____ phi______ frames
    -      108.0000   77.0000  -74.9057 84

 69 omega   79.00  108.00   1.0000   12.0000
omega____ theta____ kappa____ phi______ frames
    -      108.0000   76.0000  -19.8129 29

 70 omega   84.00  109.00   1.0000   12.0000
omega____ theta____ kappa____ phi______ frames
    -      108.0000   41.0000  168.1117 25

 71 omega  -26.00   72.00   1.0000    2.0000
omega____ theta____ kappa____ phi______ frames
    -        0.0000   38.0000  -60.0000 98

 72 omega  -21.00   69.00   1.0000    2.0000
omega____ theta____ kappa____ phi______ frames
    -        0.0000   57.0000   60.0000 90

 73 omega  -26.00   72.00   1.0000    2.0000
omega____ theta____ kappa____ phi______ frames
    -        0.0000   38.0000   30.0000 98

 74 omega  -26.00   72.00   1.0000    2.0000
omega____ theta____ kappa____ phi______ frames
    -        0.0000   38.0000 -120.0000 98

 75 omega  -73.00   73.00   1.0000    2.0000
omega____ theta____ kappa____ phi______ frames
    -        0.0000    0.0000 -180.0000 146

 76 omega  -69.00   21.00   1.0000    2.0000
omega____ theta____ kappa____ phi______ frames
    -        0.0000  -57.0000 -120.0000 90

 77 omega  -15.00   75.00   1.0000    4.0000
omega____ theta____ kappa____ phi______ frames
    -       54.0000  -57.0000 -180.0000 90

 78 omega   24.00  124.00   1.0000    4.0000
omega____ theta____ kappa____ phi______ frames
    -       54.0000   77.0000  150.0000 100

 79 omega    1.00   96.00   1.0000    4.0000
omega____ theta____ kappa____ phi______ frames
    -       54.0000  -99.0000  150.0000 95

 80 omega   23.00  111.00   1.0000    4.0000
omega____ theta____ kappa____ phi______ frames
    -       54.0000 -125.0000  -30.0000 88

 81 omega  -15.00   75.00   1.0000    4.0000
omega____ theta____ kappa____ phi______ frames
    -       54.0000  -57.0000    0.0000 90

 82 omega   23.00   49.00   1.0000    4.0000
omega____ theta____ kappa____ phi______ frames
    -       54.0000   78.0000  -74.6559 26

 83 omega   24.00  124.00   1.0000    4.0000
omega____ theta____ kappa____ phi______ frames
    -       54.0000   77.0000 -150.0000 100

 84 omega   24.00  124.00   1.0000    4.0000
omega____ theta____ kappa____ phi______ frames
    -       54.0000   77.0000  120.0000 100

 85 omega   33.00  123.00   1.0000    4.0000
omega____ theta____ kappa____ phi______ frames
    -       54.0000   57.0000 -150.0000 90

 86 omega   33.00  123.00   1.0000    4.0000
omega____ theta____ kappa____ phi______ frames
    -       54.0000   57.0000   90.0000 90

 87 omega   24.00  124.00   1.0000    4.0000
omega____ theta____ kappa____ phi______ frames
    -       54.0000   77.0000  -60.0000 100

 88 omega   24.00  124.00   1.0000    4.0000
omega____ theta____ kappa____ phi______ frames
    -       54.0000   77.0000   30.0000 100

 89 omega  -18.00   80.00   1.0000    4.0000
omega____ theta____ kappa____ phi______ frames
    -       54.0000  -38.0000 -150.0000 98

 90 omega   24.00  124.00   1.0000    4.0000
omega____ theta____ kappa____ phi______ frames
    -       54.0000   77.0000    0.0000 100

 91 omega  -19.00   86.00   1.0000    4.0000
omega____ theta____ kappa____ phi______ frames
    -       54.0000  -28.0000  -85.0000 105

 92 omega   24.00  124.00   1.0000    4.0000
omega____ theta____ kappa____ phi______ frames
    -       54.0000   77.0000 -120.0000 100

 93 omega   33.00  123.00   1.0000    4.0000
omega____ theta____ kappa____ phi______ frames
    -       54.0000   57.0000   60.0000 90

 94 omega  -19.00   98.00   1.0000    4.0000
omega____ theta____ kappa____ phi______ frames
    -       54.0000  -19.0000   30.0000 117

 95 omega   85.00  175.00   1.0000   12.0000
omega____ theta____ kappa____ phi______ frames
    -      108.0000   64.0000   90.0000 90

 96 omega   82.00  178.00   1.0000   12.0000
omega____ theta____ kappa____ phi______ frames
    -      108.0000   38.0000  -30.0000 96

 97 omega   36.00  116.00   1.0000   12.0000
omega____ theta____ kappa____ phi______ frames
    -      108.0000 -111.0000  -60.0000 80

 98 omega   35.00   94.00   1.0000   12.0000
omega____ theta____ kappa____ phi______ frames
    -      108.0000  -25.0000   30.0000 59

 99 omega   78.00  178.00   1.0000   12.0000
omega____ theta____ kappa____ phi______ frames
    -      108.0000   77.0000  -30.0000 100

100 omega   86.00  178.00   1.0000   12.0000
omega____ theta____ kappa____ phi______ frames
    -      108.0000   50.0000   30.0000 92

101 omega  100.00  178.00   1.0000   12.0000
omega____ theta____ kappa____ phi______ frames
    -      108.0000  111.0000  150.0000 78

102 omega   85.00  175.00   1.0000   12.0000
omega____ theta____ kappa____ phi______ frames
    -      108.0000   64.0000 -120.0000 90

103 omega   35.00   94.00   1.0000   12.0000
omega____ theta____ kappa____ phi______ frames
    -      108.0000  -25.0000  150.0000 59

104 omega   85.00  175.00   1.0000   12.0000
omega____ theta____ kappa____ phi______ frames
    -      108.0000   64.0000 -180.0000 90

105 omega   78.00  178.00   1.0000   12.0000
omega____ theta____ kappa____ phi______ frames
    -      108.0000   77.0000   90.0000 100

106 omega   85.00  175.00   1.0000   12.0000
omega____ theta____ kappa____ phi______ frames
    -      108.0000   64.0000    0.0000 90

107 omega   86.00  178.00   1.0000   12.0000
omega____ theta____ kappa____ phi______ frames
    -      108.0000   50.0000  -30.0000 92

108 omega   85.00  175.00   1.0000   12.0000
omega____ theta____ kappa____ phi______ frames
    -      108.0000   64.0000 -150.0000 90

109 omega   78.00  178.00   1.0000   12.0000
omega____ theta____ kappa____ phi______ frames
    -      108.0000   77.0000   60.0000 100

110 omega   38.00  104.00   1.0000   12.0000
omega____ theta____ kappa____ phi______ frames
    -      108.0000  -50.0000  150.0000 66

111 omega   80.00  178.00   1.0000   12.0000
omega____ theta____ kappa____ phi______ frames
    -      108.0000   74.0000  118.2945 98

112 omega   86.00  178.00   1.0000   12.0000
omega____ theta____ kappa____ phi______ frames
    -      108.0000   50.0000 -120.0000 92

113 omega   78.00  178.00   1.0000   12.0000
omega____ theta____ kappa____ phi______ frames
    -      108.0000   77.0000  -74.9057 100

114 omega   82.00  178.00   1.0000   12.0000
omega____ theta____ kappa____ phi______ frames
    -      108.0000   38.0000    0.0000 96

115 omega   86.00  178.00   1.0000   12.0000
omega____ theta____ kappa____ phi______ frames
    -      108.0000   50.0000   60.0000 92

116 omega   80.00  177.00   1.0000   12.0000
omega____ theta____ kappa____ phi______ frames
    -      108.0000   73.0000   26.0404 97

117 omega   36.00  116.00   1.0000   12.0000
omega____ theta____ kappa____ phi______ frames
    -      108.0000 -111.0000    0.0000 80

118 omega   78.00  178.00   1.0000   12.0000
omega____ theta____ kappa____ phi______ frames
    -      108.0000   77.0000  150.0000 100

119 omega   86.00  178.00   1.0000   12.0000
omega____ theta____ kappa____ phi______ frames
    -      108.0000   50.0000  -80.0557 92

120 omega   78.00  178.00   1.0000   12.0000
omega____ theta____ kappa____ phi______ frames
    -      108.0000   77.0000  -90.0000 100

121 omega   36.00  146.00   1.0000   12.0000
omega____ theta____ kappa____ phi______ frames
    -      108.0000  -92.0000   90.0000 110

122 omega   36.00  116.00   1.0000   12.0000
omega____ theta____ kappa____ phi______ frames
    -      108.0000 -111.0000 -120.0000 80

123 omega   80.00  178.00   1.0000   12.0000
omega____ theta____ kappa____ phi______ frames
    -      108.0000   74.0000 -102.8439 98

124 omega   86.00  178.00   1.0000   12.0000
omega____ theta____ kappa____ phi______ frames
    -      108.0000   50.0000 -150.0000 92

125 omega  -21.00   69.00   1.0000    2.0000
omega____ theta____ kappa____ phi______ frames
    -        0.0000   57.0000   90.0000 90

126 omega  -21.00   53.00   1.0000    2.0000
omega____ theta____ kappa____ phi______ frames
    -        0.0000   57.0000  -30.0000 74

127 omega  -21.00   69.00   1.0000    2.0000
omega____ theta____ kappa____ phi______ frames
    -        0.0000   57.0000    0.0000 90

;
_diffrn_measurement_device 'four-circle diffractometer'
_diffrn_measurement_device_type 'Agilent SuperNova, Dual, Cu at zero, Eos'
_diffrn_measurement_method '\w scans'
_diffrn_measurement_specimen_support 'polyimid foil'
_diffrn_orient_matrix_UB_11 -0.0242430000
_diffrn_orient_matrix_UB_12 -0.0695941000
_diffrn_orient_matrix_UB_13 0.0273708000
_diffrn_orient_matrix_UB_21 -0.0896554000
_diffrn_orient_matrix_UB_22 0.0210155000
_diffrn_orient_matrix_UB_23 -0.0019052000
_diffrn_orient_matrix_UB_31 -0.0070263000
_diffrn_orient_matrix_UB_32 -0.0279224000
_diffrn_orient_matrix_UB_33 -0.0697963000
_diffrn_radiation_monochromator mirror
_diffrn_radiation_probe x-ray
_diffrn_radiation_type 'Cu K\a'
_diffrn_radiation_wavelength 1.54184
_diffrn_reflns_av_R_equivalents 0.0440
_diffrn_reflns_av_unetI/netI 0.0098
_diffrn_reflns_laue_measured_fraction_full 1.000
_diffrn_reflns_laue_measured_fraction_max 0.999
_diffrn_reflns_limit_h_max 20
_diffrn_reflns_limit_h_min -20
_diffrn_reflns_limit_k_max 24
_diffrn_reflns_limit_k_min -24
_diffrn_reflns_limit_l_max 23
_diffrn_reflns_limit_l_min -25
_diffrn_reflns_number 242838
_diffrn_reflns_point_group_measured_fraction_full 1.000
_diffrn_reflns_point_group_measured_fraction_max 0.999
_diffrn_reflns_theta_full 67.684
_diffrn_reflns_theta_max 70.863
_diffrn_reflns_theta_min 4.095
_diffrn_source 'microfocus X-Ray tube'
_diffrn_source_type 'Agilent SuperNova (Cu) X-ray Source'
_exptl_absorpt_coefficient_mu 3.330
_exptl_absorpt_correction_T_max 0.940
_exptl_absorpt_correction_T_min 0.713
_exptl_absorpt_correction_type gaussian
_exptl_absorpt_process_details
;
CrysAlisPro, Agilent Technologies,
Version 1.171.37.35g (release 09-12-2014 CrysAlis171 .NET)
(compiled Dec  9 2014,15:38:47)
Numerical absorption correction based on gaussian integration over
            a multifaceted crystal model
Empirical absorption correction using spherical harmonics,
 implemented in SCALE3 ABSPACK scaling algorithm.
;
_exptl_crystal_colour colourless
_exptl_crystal_colour_primary colourless
_exptl_crystal_density_diffrn 1.296
_exptl_crystal_description irregular
_exptl_crystal_F_000 2768
_exptl_crystal_size_max 0.177
_exptl_crystal_size_mid 0.098
_exptl_crystal_size_min 0.024
_refine_diff_density_max 0.317
_refine_diff_density_min -0.434
_refine_diff_density_rms 0.045
_refine_ls_extinction_method none
_refine_ls_goodness_of_fit_ref 1.076
_refine_ls_hydrogen_treatment constr
_refine_ls_matrix_type full
_refine_ls_number_parameters 385
_refine_ls_number_reflns 6477
_refine_ls_number_restraints 0
_refine_ls_restrained_S_all 1.076
_refine_ls_R_factor_all 0.0241
_refine_ls_R_factor_gt 0.0228
_refine_ls_shift/su_max 0.003
_refine_ls_shift/su_mean 0.000
_refine_ls_structure_factor_coef Fsqd
_refine_ls_weighting_details 'w=1/[\s^2^(Fo^2^)+(0.0250P)^2^+4.6715P] where P=(Fo^2^+2Fc^2^)/3'
_refine_ls_weighting_scheme calc
_refine_ls_wR_factor_gt 0.0555
_refine_ls_wR_factor_ref 0.0562
_reflns_Friedel_coverage 0.000
_reflns_number_gt 6236
_reflns_number_total 6477
_reflns_threshold_expression 'I > 2\s(I)'
_cod_data_source_file c5dt04911c2.cif
_cod_data_source_block ba_tk1
_cod_depositor_comments 'Adding full bibliography for 7038121--7038129.cif.'
_cod_database_code 7038129
_audit_block_refno 2296
_audit_block_usercomment 'TK50, needle, colourless'
_chemical_oxdiff_formula 'C38 H47 N2 P Zr'
_chemical_oxdiff_usercomment 'TK50, needle, colourless'
_shelx_space_group_comment
;
The symmetry employed for this shelxl refinement is uniquely defined
by the following loop, which should always be used as a source of
symmetry information in preference to the above space-group names.
They are only intended as comments.
;
_shelx_estimated_absorpt_t_max 0.923
_shelx_estimated_absorpt_t_min 0.590
_reflns_odcompleteness_completeness 99.94
_reflns_odcompleteness_iscentric 1
_reflns_odcompleteness_theta 66.97
_shelxl_version_number 2014/7
_olex2_refinement_description
;
1. Fixed Uiso
 At 1.2 times of:
  All C(H) groups, All C(H,H) groups
 At 1.5 times of:
  All C(H,H,H) groups
2.a Ternary CH refined with riding coordinates:
 C2(H2)
2.b Secondary CH2 refined with riding coordinates:
 C1(H1A,H1B), C3(H3A,H3B), C4(H4A,H4B), C25(H25A,H25B), C32(H32A,H32B)
2.c Aromatic/amide H refined with riding coordinates:
 C6(H6), C7(H7), C8(H8), C9(H9), C10(H10), C12(H12), C13(H13), C14(H14),
 C15(H15), C16(H16), C27(H27), C28(H28), C29(H29), C30(H30), C31(H31), C34(H34),
  C35(H35), C36(H36), C37(H37), C38(H38)
2.d Idealised Me refined as rotating group:
 C18(H18A,H18B,H18C), C19(H19A,H19B,H19C), C20(H20A,H20B,H20C), C22(H22A,H22B,
 H22C), C23(H23A,H23B,H23C), C24(H24A,H24B,H24C)
;
_olex2_submission_special_instructions 'No special instructions were received'
_cell_oxdiff_length_a 16.54016(16)
_cell_oxdiff_length_b 19.7823(2)
_cell_oxdiff_length_c 20.5421(3)
_cell_oxdiff_angle_alpha 90.0392(10)
_cell_oxdiff_angle_beta 89.9809(9)
_cell_oxdiff_angle_gamma 89.9938(9)
_cell_oxdiff_volume 6721.41(14)
_cell_oxdiff_measurement_reflns_used 104222

loop_
_symmetry_equiv_pos_as_xyz
'x, y, z'
'-x+1/2, -y, z+1/2'
'x+1/2, -y+1/2, -z'
'-x, y+1/2, -z+1/2'
'-x, -y, -z'
'x-1/2, y, -z-1/2'
'-x-1/2, y-1/2, z'
'x, -y-1/2, z-1/2'

loop_
_atom_site_label
_atom_site_type_symbol
_atom_site_fract_x
_atom_site_fract_y
_atom_site_fract_z
_atom_site_U_iso_or_equiv
_atom_site_adp_type
_atom_site_occupancy
_atom_site_site_symmetry_order
_atom_site_calc_flag
_atom_site_refinement_flags_posn
Zr Zr 0.55067(2) 0.44672(2) 0.18490(2) 0.01301(5) Uani 1 1 d .
P P 0.54013(2) 0.43511(2) 0.32280(2) 0.01706(8) Uani 1 1 d .
N1 N 0.63885(7) 0.37774(6) 0.20112(6) 0.0177(3) Uani 1 1 d .
N2 N 0.60004(7) 0.53562(6) 0.21710(6) 0.0170(2) Uani 1 1 d .
C1 C 0.64870(10) 0.45246(10) 0.33769(8) 0.0280(4) Uani 1 1 d .
H1A H 0.6527 0.4933 0.3653 0.034 Uiso 1 1 calc R
H1B H 0.6712 0.4143 0.3630 0.034 Uiso 1 1 calc R
C2 C 0.70250(8) 0.46319(8) 0.27761(8) 0.0181(3) Uani 1 1 d .
H2 H 0.7577 0.4708 0.2962 0.022 Uiso 1 1 calc R
C3 C 0.71282(9) 0.40091(8) 0.23393(9) 0.0247(3) Uani 1 1 d .
H3A H 0.7539 0.4113 0.2004 0.030 Uiso 1 1 calc R
H3B H 0.7341 0.3634 0.2608 0.030 Uiso 1 1 calc R
C4 C 0.68341(9) 0.52912(8) 0.24202(8) 0.0229(3) Uani 1 1 d .
H4A H 0.6940 0.5672 0.2721 0.027 Uiso 1 1 calc R
H4B H 0.7212 0.5337 0.2049 0.027 Uiso 1 1 calc R
C5 C 0.51611(9) 0.36327(8) 0.37610(7) 0.0179(3) Uani 1 1 d .
C6 C 0.57380(10) 0.31905(8) 0.40124(8) 0.0244(3) Uani 1 1 d .
H6 H 0.6290 0.3242 0.3894 0.029 Uiso 1 1 calc R
C7 C 0.55129(10) 0.26746(8) 0.44342(9) 0.0286(4) Uani 1 1 d .
H7 H 0.5914 0.2381 0.4605 0.034 Uiso 1 1 calc R
C8 C 0.47132(10) 0.25831(8) 0.46076(9) 0.0262(3) Uani 1 1 d .
H8 H 0.4565 0.2233 0.4901 0.031 Uiso 1 1 calc R
C9 C 0.41294(10) 0.30098(8) 0.43477(8) 0.0237(3) Uani 1 1 d .
H9 H 0.3577 0.2948 0.4460 0.028 Uiso 1 1 calc R
C10 C 0.43482(9) 0.35253(8) 0.39259(8) 0.0206(3) Uani 1 1 d .
H10 H 0.3942 0.3809 0.3746 0.025 Uiso 1 1 calc R
C11 C 0.48656(9) 0.50308(8) 0.36535(7) 0.0184(3) Uani 1 1 d .
C12 C 0.51593(10) 0.53264(8) 0.42226(8) 0.0235(3) Uani 1 1 d .
H12 H 0.5647 0.5164 0.4410 0.028 Uiso 1 1 calc R
C13 C 0.47462(11) 0.58548(8) 0.45178(8) 0.0270(4) Uani 1 1 d .
H13 H 0.4959 0.6057 0.4901 0.032 Uiso 1 1 calc R
C14 C 0.40269(10) 0.60881(8) 0.42572(8) 0.0255(3) Uani 1 1 d .
H14 H 0.3745 0.6449 0.4461 0.031 Uiso 1 1 calc R
C15 C 0.37202(10) 0.57933(8) 0.36978(8) 0.0235(3) Uani 1 1 d .
H15 H 0.3226 0.5951 0.3519 0.028 Uiso 1 1 calc R
C16 C 0.41335(9) 0.52668(8) 0.33973(8) 0.0206(3) Uani 1 1 d .
H16 H 0.3917 0.5066 0.3015 0.025 Uiso 1 1 calc R
C17 C 0.63897(9) 0.30656(8) 0.17928(7) 0.0193(3) Uani 1 1 d .
C18 C 0.64030(11) 0.25768(8) 0.23720(9) 0.0287(4) Uani 1 1 d .
H18A H 0.6907 0.2637 0.2617 0.043 Uiso 1 1 calc GR
H18B H 0.6370 0.2111 0.2213 0.043 Uiso 1 1 calc GR
H18C H 0.5941 0.2670 0.2657 0.043 Uiso 1 1 calc GR
C19 C 0.56044(10) 0.29656(8) 0.14145(9) 0.0259(3) Uani 1 1 d .
H19A H 0.5143 0.3071 0.1697 0.039 Uiso 1 1 calc GR
H19B H 0.5567 0.2495 0.1269 0.039 Uiso 1 1 calc GR
H19C H 0.5599 0.3266 0.1036 0.039 Uiso 1 1 calc GR
C20 C 0.71107(10) 0.29259(8) 0.13433(9) 0.0261(3) Uani 1 1 d .
H20A H 0.7107 0.3250 0.0982 0.039 Uiso 1 1 calc GR
H20B H 0.7071 0.2466 0.1170 0.039 Uiso 1 1 calc GR
H20C H 0.7615 0.2973 0.1590 0.039 Uiso 1 1 calc GR
C21 C 0.57288(9) 0.60684(8) 0.20910(8) 0.0211(3) Uani 1 1 d .
C22 C 0.57329(11) 0.64624(8) 0.27355(9) 0.0299(4) Uani 1 1 d .
H22A H 0.5415 0.6216 0.3061 0.045 Uiso 1 1 calc GR
H22B H 0.5496 0.6911 0.2667 0.045 Uiso 1 1 calc GR
H22C H 0.6291 0.6511 0.2890 0.045 Uiso 1 1 calc GR
C23 C 0.48563(10) 0.60545(8) 0.18399(8) 0.0242(3) Uani 1 1 d .
H23A H 0.4831 0.5790 0.1437 0.036 Uiso 1 1 calc GR
H23B H 0.4674 0.6517 0.1754 0.036 Uiso 1 1 calc GR
H23C H 0.4505 0.5847 0.2168 0.036 Uiso 1 1 calc GR
C24 C 0.62655(11) 0.64336(9) 0.15953(10) 0.0330(4) Uani 1 1 d .
H24A H 0.6822 0.6452 0.1759 0.049 Uiso 1 1 calc GR
H24B H 0.6064 0.6894 0.1529 0.049 Uiso 1 1 calc GR
H24C H 0.6254 0.6189 0.1181 0.049 Uiso 1 1 calc GR
C25 C 0.41160(9) 0.42717(8) 0.18085(8) 0.0203(3) Uani 1 1 d .
H25A H 0.3968 0.4099 0.2245 0.024 Uiso 1 1 calc R
H25B H 0.3864 0.4724 0.1771 0.024 Uiso 1 1 calc R
C26 C 0.36786(8) 0.38372(7) 0.13393(7) 0.0166(3) Uani 1 1 d .
C27 C 0.35072(9) 0.31594(8) 0.14834(8) 0.0213(3) Uani 1 1 d .
H27 H 0.3673 0.2979 0.1890 0.026 Uiso 1 1 calc R
C28 C 0.31018(10) 0.27465(8) 0.10466(9) 0.0265(4) Uani 1 1 d .
H28 H 0.3001 0.2288 0.1156 0.032 Uiso 1 1 calc R
C29 C 0.28423(9) 0.29974(9) 0.04530(9) 0.0278(4) Uani 1 1 d .
H29 H 0.2562 0.2715 0.0155 0.033 Uiso 1 1 calc R
C30 C 0.29993(9) 0.36678(9) 0.03019(8) 0.0270(4) Uani 1 1 d .
H30 H 0.2823 0.3847 -0.0103 0.032 Uiso 1 1 calc R
C31 C 0.34112(9) 0.40803(8) 0.07360(8) 0.0219(3) Uani 1 1 d .
H31 H 0.3514 0.4538 0.0622 0.026 Uiso 1 1 calc R
C32 C 0.55505(9) 0.46817(9) 0.07346(8) 0.0225(3) Uani 1 1 d .
H32A H 0.5077 0.4458 0.0533 0.027 Uiso 1 1 calc R
H32B H 0.5482 0.5174 0.0671 0.027 Uiso 1 1 calc R
C33 C 0.62814(9) 0.44689(7) 0.03707(7) 0.0190(3) Uani 1 1 d .
C34 C 0.62358(10) 0.40192(8) -0.01538(8) 0.0216(3) Uani 1 1 d .
H34 H 0.5724 0.3845 -0.0279 0.026 Uiso 1 1 calc R
C35 C 0.69227(10) 0.38206(8) -0.04962(8) 0.0263(3) Uani 1 1 d .
H35 H 0.6872 0.3516 -0.0851 0.032 Uiso 1 1 calc R
C36 C 0.76800(10) 0.40630(8) -0.03239(9) 0.0273(4) Uani 1 1 d .
H36 H 0.8149 0.3926 -0.0556 0.033 Uiso 1 1 calc R
C37 C 0.77393(10) 0.45103(8) 0.01955(8) 0.0255(3) Uani 1 1 d .
H37 H 0.8253 0.4682 0.0319 0.031 Uiso 1 1 calc R
C38 C 0.70571(10) 0.47072(8) 0.05346(8) 0.0215(3) Uani 1 1 d .
H38 H 0.7113 0.5013 0.0889 0.026 Uiso 1 1 calc R

loop_
_atom_site_aniso_label
_atom_site_aniso_U_11
_atom_site_aniso_U_22
_atom_site_aniso_U_33
_atom_site_aniso_U_23
_atom_site_aniso_U_13
_atom_site_aniso_U_12
Zr 0.01023(7) 0.01453(7) 0.01428(7) -0.00065(4) 0.00033(4) 0.00064(4)
P 0.01295(17) 0.02481(19) 0.01341(17) -0.00037(14) -0.00031(13) -0.00233(14)
N1 0.0139(6) 0.0171(6) 0.0221(6) -0.0012(5) 0.0001(5) 0.0010(5)
N2 0.0157(6) 0.0143(6) 0.0208(6) 0.0013(5) -0.0026(5) -0.0003(5)
C1 0.0159(7) 0.0479(11) 0.0203(8) 0.0044(7) -0.0031(6) -0.0080(7)
C2 0.0104(6) 0.0216(7) 0.0225(8) 0.0010(6) -0.0023(6) -0.0011(5)
C3 0.0136(7) 0.0249(8) 0.0357(9) -0.0047(7) -0.0036(6) 0.0048(6)
C4 0.0171(7) 0.0207(7) 0.0309(9) 0.0035(7) -0.0046(6) -0.0045(6)
C5 0.0186(7) 0.0211(7) 0.0139(7) -0.0029(6) -0.0004(5) 0.0000(6)
C6 0.0194(7) 0.0248(8) 0.0291(9) -0.0040(7) 0.0002(6) 0.0051(6)
C7 0.0298(9) 0.0202(8) 0.0358(10) -0.0009(7) -0.0075(7) 0.0070(6)
C8 0.0328(8) 0.0180(7) 0.0278(9) 0.0026(6) -0.0050(7) -0.0037(7)
C9 0.0206(7) 0.0244(8) 0.0260(8) 0.0007(7) -0.0023(6) -0.0046(6)
C10 0.0166(7) 0.0224(7) 0.0228(8) 0.0005(6) -0.0045(6) -0.0002(6)
C11 0.0209(7) 0.0191(7) 0.0152(7) 0.0014(6) 0.0011(6) -0.0052(6)
C12 0.0281(8) 0.0235(8) 0.0190(8) 0.0013(6) -0.0043(6) -0.0029(6)
C13 0.0392(9) 0.0228(8) 0.0191(8) -0.0035(6) -0.0040(7) -0.0044(7)
C14 0.0316(8) 0.0199(7) 0.0249(8) -0.0031(6) 0.0037(7) -0.0025(6)
C15 0.0216(8) 0.0241(8) 0.0250(8) 0.0000(6) 0.0004(6) -0.0027(6)
C16 0.0202(7) 0.0249(8) 0.0168(7) -0.0021(6) 0.0003(6) -0.0065(6)
C17 0.0182(7) 0.0167(7) 0.0231(8) -0.0007(6) 0.0025(6) 0.0026(6)
C18 0.0363(9) 0.0203(8) 0.0294(9) 0.0040(7) 0.0040(7) 0.0016(7)
C19 0.0223(8) 0.0215(8) 0.0338(9) -0.0053(7) -0.0016(7) 0.0001(6)
C20 0.0232(8) 0.0226(8) 0.0325(9) -0.0015(7) 0.0074(7) 0.0050(6)
C21 0.0231(8) 0.0154(7) 0.0249(8) 0.0015(6) 0.0003(6) 0.0003(6)
C22 0.0345(9) 0.0189(8) 0.0361(10) -0.0063(7) -0.0053(8) -0.0006(7)
C23 0.0258(8) 0.0217(8) 0.0252(8) -0.0004(6) -0.0019(6) 0.0064(6)
C24 0.0330(9) 0.0224(8) 0.0435(11) 0.0126(8) 0.0072(8) 0.0013(7)
C25 0.0133(7) 0.0244(8) 0.0233(8) -0.0053(6) -0.0001(6) -0.0009(6)
C26 0.0093(6) 0.0205(7) 0.0201(7) -0.0026(6) 0.0023(5) 0.0017(5)
C27 0.0159(7) 0.0224(7) 0.0254(8) 0.0020(6) -0.0008(6) 0.0010(6)
C28 0.0194(7) 0.0190(7) 0.0411(10) -0.0052(7) 0.0006(7) -0.0013(6)
C29 0.0181(7) 0.0345(9) 0.0308(9) -0.0163(7) -0.0001(7) -0.0020(7)
C30 0.0195(7) 0.0427(10) 0.0188(8) 0.0003(7) -0.0013(6) -0.0006(7)
C31 0.0160(7) 0.0249(8) 0.0248(8) 0.0032(6) -0.0003(6) -0.0013(6)
C32 0.0223(8) 0.0281(8) 0.0170(8) 0.0012(6) -0.0004(6) 0.0060(6)
C33 0.0223(7) 0.0182(7) 0.0164(7) 0.0046(6) 0.0005(6) 0.0020(6)
C34 0.0217(8) 0.0209(7) 0.0222(8) -0.0002(6) 0.0000(6) -0.0016(6)
C35 0.0313(9) 0.0214(8) 0.0261(9) -0.0059(7) 0.0048(7) -0.0008(7)
C36 0.0239(8) 0.0263(8) 0.0319(9) -0.0001(7) 0.0092(7) 0.0015(6)
C37 0.0214(8) 0.0263(8) 0.0287(9) 0.0042(7) 0.0005(7) -0.0045(6)
C38 0.0263(8) 0.0201(7) 0.0182(7) 0.0011(6) -0.0007(6) -0.0020(6)

loop_
_atom_type_symbol
_atom_type_description
_atom_type_scat_dispersion_real
_atom_type_scat_dispersion_imag
_atom_type_scat_source
C C 0.0181 0.0091 'International Tables Vol C Tables 4.2.6.8 and 6.1.1.4'
H H 0.0000 0.0000 'International Tables Vol C Tables 4.2.6.8 and 6.1.1.4'
N N 0.0311 0.0180 'International Tables Vol C Tables 4.2.6.8 and 6.1.1.4'
P P 0.2955 0.4335 'International Tables Vol C Tables 4.2.6.8 and 6.1.1.4'
Zr Zr -0.1862 2.2449 'International Tables Vol C Tables 4.2.6.8 and 6.1.1.4'

loop_
_exptl_crystal_face_index_h
_exptl_crystal_face_index_k
_exptl_crystal_face_index_l
_exptl_crystal_face_perp_dist
_exptl_oxdiff_crystal_face_indexfrac_h
_exptl_oxdiff_crystal_face_indexfrac_k
_exptl_oxdiff_crystal_face_indexfrac_l
_exptl_oxdiff_crystal_face_x
_exptl_oxdiff_crystal_face_y
_exptl_oxdiff_crystal_face_z
0 -5 -12 0.0312 0.0003 -5.0004 -12.0002 0.0195 -0.0823 0.9772
-10 3 -1 0.0821 -9.9999 3.0009 -1.0002 0.0062 0.9615 0.0563
9 -5 -4 0.0713 9.0000 -5.0010 -3.9999 0.0204 -0.9044 0.3556
3 4 12 0.0442 2.9997 4.0001 12.0002 -0.0227 -0.2077 -0.9703
3 12 -5 0.0122 3.0003 12.0000 -5.0000 -1.0447 -0.0073 -0.0072
-3 -12 5 0.0122 -3.0003 -12.0000 5.0000 1.0447 0.0073 0.0072

loop_
_geom_angle_atom_site_label_1
_geom_angle_atom_site_label_2
_geom_angle_atom_site_label_3
_geom_angle
N1 Zr P 79.98(4)
N1 Zr N2 103.80(5)
N1 Zr C25 127.15(5)
N1 Zr C32 105.20(5)
N2 Zr P 76.85(4)
N2 Zr C25 123.13(5)
N2 Zr C32 98.53(6)
C25 Zr P 87.81(4)
C32 Zr P 173.89(4)
C32 Zr C25 91.48(5)
C1 P Zr 95.16(5)
C5 P Zr 131.94(5)
C5 P C1 104.74(7)
C11 P Zr 116.42(5)
C11 P C1 104.70(8)
C11 P C5 100.31(7)
C3 N1 Zr 117.68(9)
C3 N1 C17 115.80(12)
C17 N1 Zr 126.39(10)
C4 N2 Zr 114.16(9)
C4 N2 C21 113.74(12)
C21 N2 Zr 131.08(9)
P C1 H1A 108.0
P C1 H1B 108.0
H1A C1 H1B 107.3
C2 C1 P 117.00(11)
C2 C1 H1A 108.0
C2 C1 H1B 108.0
C1 C2 H2 104.0
C3 C2 C1 115.04(14)
C3 C2 H2 104.0
C4 C2 C1 112.49(13)
C4 C2 H2 104.0
C4 C2 C3 115.41(14)
N1 C3 C2 115.23(12)
N1 C3 H3A 108.5
N1 C3 H3B 108.5
C2 C3 H3A 108.5
C2 C3 H3B 108.5
H3A C3 H3B 107.5
N2 C4 C2 115.66(12)
N2 C4 H4A 108.4
N2 C4 H4B 108.4
C2 C4 H4A 108.4
C2 C4 H4B 108.4
H4A C4 H4B 107.4
C6 C5 P 123.94(12)
C6 C5 C10 118.13(14)
C10 C5 P 117.92(11)
C5 C6 H6 119.7
C7 C6 C5 120.59(15)
C7 C6 H6 119.7
C6 C7 H7 119.6
C8 C7 C6 120.89(15)
C8 C7 H7 119.6
C7 C8 H8 120.4
C7 C8 C9 119.11(16)
C9 C8 H8 120.4
C8 C9 H9 119.8
C10 C9 C8 120.40(15)
C10 C9 H9 119.8
C5 C10 H10 119.6
C9 C10 C5 120.83(14)
C9 C10 H10 119.6
C12 C11 P 122.64(12)
C12 C11 C16 118.44(14)
C16 C11 P 118.92(11)
C11 C12 H12 119.6
C13 C12 C11 120.71(15)
C13 C12 H12 119.6
C12 C13 H13 119.8
C14 C13 C12 120.35(15)
C14 C13 H13 119.8
C13 C14 H14 120.2
C13 C14 C15 119.69(15)
C15 C14 H14 120.2
C14 C15 H15 119.9
C14 C15 C16 120.25(15)
C16 C15 H15 119.9
C11 C16 H16 119.7
C15 C16 C11 120.54(14)
C15 C16 H16 119.7
N1 C17 C18 111.44(13)
N1 C17 C19 106.08(12)
N1 C17 C20 110.83(12)
C19 C17 C18 108.99(14)
C19 C17 C20 109.38(13)
C20 C17 C18 110.02(13)
C17 C18 H18A 109.5
C17 C18 H18B 109.5
C17 C18 H18C 109.5
H18A C18 H18B 109.5
H18A C18 H18C 109.5
H18B C18 H18C 109.5
C17 C19 H19A 109.5
C17 C19 H19B 109.5
C17 C19 H19C 109.5
H19A C19 H19B 109.5
H19A C19 H19C 109.5
H19B C19 H19C 109.5
C17 C20 H20A 109.5
C17 C20 H20B 109.5
C17 C20 H20C 109.5
H20A C20 H20B 109.5
H20A C20 H20C 109.5
H20B C20 H20C 109.5
N2 C21 C22 112.58(13)
N2 C21 C23 107.71(12)
N2 C21 C24 110.20(13)
C23 C21 C22 107.65(13)
C24 C21 C22 109.32(14)
C24 C21 C23 109.29(14)
C21 C22 H22A 109.5
C21 C22 H22B 109.5
C21 C22 H22C 109.5
H22A C22 H22B 109.5
H22A C22 H22C 109.5
H22B C22 H22C 109.5
C21 C23 H23A 109.5
C21 C23 H23B 109.5
C21 C23 H23C 109.5
H23A C23 H23B 109.5
H23A C23 H23C 109.5
H23B C23 H23C 109.5
C21 C24 H24A 109.5
C21 C24 H24B 109.5
C21 C24 H24C 109.5
H24A C24 H24B 109.5
H24A C24 H24C 109.5
H24B C24 H24C 109.5
Zr C25 H25A 105.6
Zr C25 H25B 105.6
H25A C25 H25B 106.1
C26 C25 Zr 126.95(10)
C26 C25 H25A 105.6
C26 C25 H25B 105.6
C27 C26 C25 121.13(14)
C31 C26 C25 122.05(14)
C31 C26 C27 116.82(14)
C26 C27 H27 119.2
C28 C27 C26 121.65(15)
C28 C27 H27 119.2
C27 C28 H28 119.7
C29 C28 C27 120.57(15)
C29 C28 H28 119.7
C28 C29 H29 120.6
C28 C29 C30 118.81(15)
C30 C29 H29 120.6
C29 C30 H30 119.6
C29 C30 C31 120.71(16)
C31 C30 H30 119.6
C26 C31 H31 119.3
C30 C31 C26 121.43(15)
C30 C31 H31 119.3
Zr C32 H32A 107.8
Zr C32 H32B 107.8
H32A C32 H32B 107.1
C33 C32 Zr 117.98(10)
C33 C32 H32A 107.8
C33 C32 H32B 107.8
C34 C33 C32 121.67(14)
C34 C33 C38 116.50(14)
C38 C33 C32 121.83(14)
C33 C34 H34 119.2
C35 C34 C33 121.63(15)
C35 C34 H34 119.2
C34 C35 H35 119.7
C36 C35 C34 120.66(15)
C36 C35 H35 119.7
C35 C36 H36 120.7
C35 C36 C37 118.68(15)
C37 C36 H36 120.7
C36 C37 H37 119.7
C38 C37 C36 120.59(15)
C38 C37 H37 119.7
C33 C38 H38 119.0
C37 C38 C33 121.94(15)
C37 C38 H38 119.0

loop_
_geom_bond_atom_site_label_1
_geom_bond_atom_site_label_2
_geom_bond_distance
Zr P 2.8472(4)
Zr N1 2.0250(12)
Zr N2 2.0489(12)
Zr C25 2.3336(15)
Zr C32 2.3292(16)
P C1 1.8534(16)
P C5 1.8377(16)
P C11 1.8323(16)
N1 C3 1.4699(19)
N1 C17 1.4782(19)
N2 C4 1.4763(19)
N2 C21 1.4882(18)
C1 H1A 0.9900
C1 H1B 0.9900
C1 C2 1.536(2)
C2 H2 1.0000
C2 C3 1.534(2)
C2 C4 1.528(2)
C3 H3A 0.9900
C3 H3B 0.9900
C4 H4A 0.9900
C4 H4B 0.9900
C5 C6 1.394(2)
C5 C10 1.402(2)
C6 H6 0.9500
C6 C7 1.390(2)
C7 H7 0.9500
C7 C8 1.381(2)
C8 H8 0.9500
C8 C9 1.389(2)
C9 H9 0.9500
C9 C10 1.386(2)
C10 H10 0.9500
C11 C12 1.395(2)
C11 C16 1.400(2)
C12 H12 0.9500
C12 C13 1.388(2)
C13 H13 0.9500
C13 C14 1.384(2)
C14 H14 0.9500
C14 C15 1.385(2)
C15 H15 0.9500
C15 C16 1.391(2)
C16 H16 0.9500
C17 C18 1.534(2)
C17 C19 1.526(2)
C17 C20 1.533(2)
C18 H18A 0.9800
C18 H18B 0.9800
C18 H18C 0.9800
C19 H19A 0.9800
C19 H19B 0.9800
C19 H19C 0.9800
C20 H20A 0.9800
C20 H20B 0.9800
C20 H20C 0.9800
C21 C22 1.536(2)
C21 C23 1.533(2)
C21 C24 1.532(2)
C22 H22A 0.9800
C22 H22B 0.9800
C22 H22C 0.9800
C23 H23A 0.9800
C23 H23B 0.9800
C23 H23C 0.9800
C24 H24A 0.9800
C24 H24B 0.9800
C24 H24C 0.9800
C25 H25A 0.9900
C25 H25B 0.9900
C25 C26 1.480(2)
C26 C27 1.402(2)
C26 C31 1.401(2)
C27 H27 0.9500
C27 C28 1.386(2)
C28 H28 0.9500
C28 C29 1.385(3)
C29 H29 0.9500
C29 C30 1.387(3)
C30 H30 0.9500
C30 C31 1.388(2)
C31 H31 0.9500
C32 H32A 0.9900
C32 H32B 0.9900
C32 C33 1.482(2)
C33 C34 1.399(2)
C33 C38 1.408(2)
C34 H34 0.9500
C34 C35 1.393(2)
C35 H35 0.9500
C35 C36 1.387(2)
C36 H36 0.9500
C36 C37 1.390(2)
C37 H37 0.9500
C37 C38 1.382(2)
C38 H38 0.9500

loop_
_geom_torsion_atom_site_label_1
_geom_torsion_atom_site_label_2
_geom_torsion_atom_site_label_3
_geom_torsion_atom_site_label_4
_geom_torsion
Zr P C1 C2 -2.16(14)
Zr P C5 C6 90.39(14)
Zr P C5 C10 -89.84(13)
Zr P C11 C12 -135.61(12)
Zr P C11 C16 44.09(13)
Zr N1 C3 C2 25.45(18)
Zr N1 C17 C18 -117.53(13)
Zr N1 C17 C19 0.96(17)
Zr N1 C17 C20 119.59(13)
Zr N2 C4 C2 -35.03(17)
Zr N2 C21 C22 131.72(13)
Zr N2 C21 C23 13.20(19)
Zr N2 C21 C24 -105.95(15)
Zr C25 C26 C27 93.31(16)
Zr C25 C26 C31 -87.20(17)
Zr C32 C33 C34 121.51(14)
Zr C32 C33 C38 -58.41(18)
P C1 C2 C3 -65.89(17)
P C1 C2 C4 69.03(17)
P C5 C6 C7 177.37(13)
P C5 C10 C9 -177.29(12)
P C11 C12 C13 177.95(13)
P C11 C16 C15 -178.38(12)
C1 P C5 C6 -20.80(15)
C1 P C5 C10 158.97(12)
C1 P C11 C12 -32.07(15)
C1 P C11 C16 147.64(12)
C1 C2 C3 N1 65.71(18)
C1 C2 C4 N2 -60.04(18)
C3 N1 C17 C18 66.81(17)
C3 N1 C17 C19 -174.70(13)
C3 N1 C17 C20 -56.07(18)
C3 C2 C4 N2 74.70(17)
C4 N2 C21 C22 -60.73(17)
C4 N2 C21 C23 -179.25(13)
C4 N2 C21 C24 61.60(18)
C4 C2 C3 N1 -67.87(18)
C5 P C1 C2 133.70(13)
C5 P C11 C12 76.30(14)
C5 P C11 C16 -104.00(12)
C5 C6 C7 C8 0.8(3)
C6 C5 C10 C9 2.5(2)
C6 C7 C8 C9 0.8(3)
C7 C8 C9 C10 -0.7(3)
C8 C9 C10 C5 -0.9(2)
C10 C5 C6 C7 -2.4(2)
C11 P C1 C2 -121.21(13)
C11 P C5 C6 -129.13(14)
C11 P C5 C10 50.64(13)
C11 C12 C13 C14 1.2(3)
C12 C11 C16 C15 1.3(2)
C12 C13 C14 C15 -0.2(3)
C13 C14 C15 C16 -0.2(2)
C14 C15 C16 C11 -0.4(2)
C16 C11 C12 C13 -1.8(2)
C17 N1 C3 C2 -158.49(13)
C21 N2 C4 C2 155.22(14)
C25 C26 C27 C28 -179.66(14)
C25 C26 C31 C30 -179.77(14)
C26 C27 C28 C29 -0.9(2)
C27 C26 C31 C30 -0.3(2)
C27 C28 C29 C30 0.3(2)
C28 C29 C30 C31 0.2(2)
C29 C30 C31 C26 -0.3(2)
C31 C26 C27 C28 0.8(2)
C32 C33 C34 C35 179.87(15)
C32 C33 C38 C37 -179.91(15)
C33 C34 C35 C36 0.3(3)
C34 C33 C38 C37 0.2(2)
C34 C35 C36 C37 -0.3(3)
C35 C36 C37 C38 0.2(3)
C36 C37 C38 C33 -0.2(2)
C38 C33 C34 C35 -0.2(2)
